data_8107520
loop_
_publ_author_name
'Guo, Ya-Fei'
'Chen, Bao-Kuan'

_publ_section_title
;
 The crystal structure of catena-poly[bis(1-ethylimidazole-k1 N)-(\m
 2-benzene-1-carboxyl-3,5-dicarboxylato-\k 2 O, O&#x2032;)zinc(II)],
 C19H20N4O6Zn
;
_journal_issue 4
_journal_name_full 'Zeitschrift f\"ur Kristallographie - New Crystal Structures'
_journal_page_first 649
_journal_page_last 651
_journal_paper_doi 10.1515/ncrs-2023-0132
_journal_volume 238
_journal_year 2023
_chemical_formula_moiety 'C19 H20 N4 O6 Zn'
_chemical_formula_sum 'C19 H20 N4 O6 Zn'
_chemical_formula_weight 465.76
_space_group_crystal_system monoclinic
_space_group_IT_number 14
_space_group_name_Hall '-P 2yn'
_space_group_name_H-M_alt 'P 1 21/n 1'
_atom_sites_solution_hydrogens geom
_cell_angle_alpha 90
_cell_angle_beta 97.564(2)
_cell_angle_gamma 90
_cell_formula_units_Z 4
_cell_length_a 11.7411(7)
_cell_length_b 13.7831(9)
_cell_length_c 13.5425(10)
_cell_measurement_reflns_used 8232
_cell_measurement_temperature 298.15
_cell_measurement_theta_max 25.01
_cell_measurement_theta_min 2.29
_cell_volume 2172.5(3)
_computing_cell_refinement 'SAINT+ Ver. 2016.5-0 (Bruker-AXS, 2016) [1]'
_computing_data_collection 'APEX3 Ver. 2016.5-0 (Bruker-AXS, 2016) [1]'
_computing_data_reduction 'SAINT+ Ver. 2016.5-0 (Bruker-AXS, 2016) [1]'
_computing_molecular_graphics 'Olex2 1.5 (Dolomanov et al., 2009) [2]'
_computing_publication_material 'Olex2 1.5 (Dolomanov et al., 2009) [2]'
_computing_structure_refinement 'SHELXL 2019/2 (Sheldrick, 2015) [3]'
_computing_structure_solution 'XT (Sheldrick, 2015a) [4]'
_diffrn_ambient_temperature 298
_diffrn_detector_area_resol_mean 7.9
_diffrn_detector_type 'Bruker APEX II'
_diffrn_measured_fraction_theta_full 0.994
_diffrn_measured_fraction_theta_max 0.994
_diffrn_measurement_device 'three-circle diffractometer'
_diffrn_measurement_device_type 'Bruker APEX-II CCD'
_diffrn_measurement_method '\f and \w scans'
_diffrn_radiation_type MoK\a
_diffrn_radiation_wavelength 0.71073
_diffrn_reflns_av_R_equivalents 0.0829
_diffrn_reflns_av_unetI/netI 0.0746
_diffrn_reflns_Laue_measured_fraction_full 0.994
_diffrn_reflns_Laue_measured_fraction_max 0.994
_diffrn_reflns_limit_h_max 13
_diffrn_reflns_limit_h_min -13
_diffrn_reflns_limit_k_max 14
_diffrn_reflns_limit_k_min -16
_diffrn_reflns_limit_l_max 16
_diffrn_reflns_limit_l_min -14
_diffrn_reflns_number 18959
_diffrn_reflns_point_group_measured_fraction_full 0.994
_diffrn_reflns_point_group_measured_fraction_max 0.994
_diffrn_reflns_theta_full 25.089
_diffrn_reflns_theta_max 25.089
_diffrn_reflns_theta_min 2.118
_diffrn_standards_number 0
_exptl_absorpt_coefficient_mu 1.172
_exptl_absorpt_correction_T_max 0.87
_exptl_absorpt_correction_T_min 0.86
_exptl_absorpt_correction_type none
_exptl_absorpt_process_details
;
SADABS-2016/2 (Krause et al., 2015) was used for absorption correction.
;
_exptl_crystal_colour colourless
_exptl_crystal_colour_primary colourless
_exptl_crystal_density_diffrn 1.424
_exptl_crystal_density_method 'not measured'
_exptl_crystal_description block
_exptl_crystal_F_000 960
_exptl_crystal_size_max 0.24
_exptl_crystal_size_mid 0.22
_exptl_crystal_size_min 0.2
_refine_diff_density_max 0.571
_refine_diff_density_min -0.802
_refine_diff_density_rms 0.095
_refine_ls_extinction_coef .
_refine_ls_extinction_method none
_refine_ls_goodness_of_fit_ref 1.035
_refine_ls_hydrogen_treatment constr
_refine_ls_matrix_type full
_refine_ls_number_parameters 311
_refine_ls_number_reflns 3838
_refine_ls_number_restraints 658
_refine_ls_restrained_S_all 1.054
_refine_ls_R_factor_all 0.1106
_refine_ls_R_factor_gt 0.0645
_refine_ls_shift/su_max 0.000
_refine_ls_shift/su_mean 0.000
_refine_ls_structure_factor_coef Fsqd
_refine_ls_weighting_details 'w=1/[\s^2^(Fo^2^)+(0.0635P)^2^+6.4181P] where P=(Fo^2^+2Fc^2^)/3'
_refine_ls_weighting_scheme calc
_refine_ls_wR_factor_gt 0.1426
_refine_ls_wR_factor_ref 0.1643
_reflns_Friedel_coverage 0.000
_reflns_Friedel_fraction_full .
_reflns_Friedel_fraction_max .
_reflns_number_gt 2571
_reflns_number_total 3838
_reflns_threshold_expression 'I > 2\s(I)'
_cod_data_source_file suppl_j_ncrs-2023-0132_suppl_001.cif
_cod_data_source_block 1
_cod_original_sg_symbol_H-M 'P 21/n'
_cod_database_code 8107520
_shelx_space_group_comment
;
The symmetry employed for this shelxl refinement is uniquely defined
by the following loop, which should always be used as a source of
symmetry information in preference to the above space-group names.
They are only intended as comments.
;
_shelx_estimated_absorpt_t_max 0.799
_shelx_estimated_absorpt_t_min 0.766
_olex2_refinement_description
;
1. Fixed Uiso
 At 1.2 times of:
  All C(H) groups, All C(H,H) groups
 At 1.5 times of:
  All C(H,H,H) groups, All O(H) groups
2. Restrained distances
 C5-C19 = N3-C5
 1.5 with sigma of 0.01
 N3-C15
 1.5 with sigma of 0.01
 C7-C2
 1.5 with sigma of 0.01
3. Uiso/Uaniso restraints and constraints
C1 \\sim C2 \\sim C3 \\sim C4 \\sim C5 \\sim C6 \\sim C7 \\sim C8 \\sim C9
\\sim C10 \\sim C11 \\sim C12 \\sim C13 \\sim C14 \\sim C15 \\sim C16 \\sim C17
\\sim C18 \\sim C19 \\sim C20 \\sim C21 \\sim C22 \\sim C23 \\sim N1 \\sim N2
\\sim N3 \\sim N4: within 3.8A with sigma of 0.01 and sigma for terminal atoms
of 0.02 within 3.8A
Uanis(C15) \\sim Ueq, Uanis(C5) \\sim Ueq: with sigma of 0.05 and sigma for
terminal atoms of 0.01
Uanis(C11) \\sim Ueq, Uanis(C17) \\sim Ueq, Uanis(C13) \\sim Ueq: with sigma of
0.005 and sigma for terminal atoms of 0.01
Uanis(C15) \\sim Ueq: with sigma of 0.005 and sigma for terminal atoms of 0.01
Uanis(C19) \\sim Ueq, Uanis(C5) \\sim Ueq, Uanis(C9) \\sim Ueq: with sigma of
0.005 and sigma for terminal atoms of 0.01
4. Others
 Fixed Sof: C5(0.8) H5A(0.8) H5B(0.8) C9(0.35) H9A(0.35) H9B(0.35) H9C(0.35)
 C11(0.6) H11(0.6) C13(0.4) H13(0.4) C15(0.2) H15A(0.2) H15B(0.2) C17(0.4)
 H17(0.4) C19(0.65) H19A(0.65) H19B(0.65) H19C(0.65) C21(0.6) H21(0.6)
5.a Secondary CH2 refined with riding coordinates:
 C5(H5A,H5B), C7(H7A,H7B), C15(H15A,H15B)
5.b Aromatic/amide H refined with riding coordinates:
 C3(H3A), C4(H4), C10(H10), C11(H11), C13(H13), C17(H17), C18(H18), C20(H20),
 C21(H21), C22(H22), C23(H23)
5.c Idealised Me refined as rotating group:
 C2(H2A,H2B,H2C), C9(H9A,H9B,H9C), C19(H19A,H19B,H19C)
5.d Idealised tetrahedral OH refined as rotating group:
 O3(H3)
;
_olex2_submission_special_instructions 'No special instructions were received'

loop_
_space_group_symop_operation_xyz
'x, y, z'
'-x+1/2, y+1/2, -z+1/2'
'-x, -y, -z'
'x-1/2, -y-1/2, z-1/2'

loop_
_atom_site_label
_atom_site_type_symbol
_atom_site_fract_x
_atom_site_fract_y
_atom_site_fract_z
_atom_site_U_iso_or_equiv
_atom_site_adp_type
_atom_site_occupancy
_atom_site_site_symmetry_order
_atom_site_calc_flag
_atom_site_refinement_flags_posn
_atom_site_refinement_flags_adp
_atom_site_refinement_flags_occupancy
_atom_site_disorder_assembly
_atom_site_disorder_group
Zn1 Zn 0.48561(5) 0.76440(4) 0.72839(6) 0.0398(3) Uani 1 1 d . . . . .
O1 O 0.1588(3) 0.4217(3) 0.7613(3) 0.0527(12) Uani 1 1 d . . . . .
O2 O 0.5654(3) 0.1140(3) 0.7721(4) 0.0703(15) Uani 1 1 d . . . . .
O3 O 0.7102(3) 0.2117(3) 0.7568(4) 0.0672(15) Uani 1 1 d . . . . .
H3 H 0.744914 0.160348 0.753970 0.101 Uiso 1 1 calc R U . . .
O4 O 0.1813(3) 0.2632(3) 0.7803(3) 0.0481(11) Uani 1 1 d . . . . .
O5 O 0.4964(3) 0.6236(3) 0.7240(4) 0.0700(15) Uani 1 1 d . . . . .
O6 O 0.6692(3) 0.5602(3) 0.7541(4) 0.0621(14) Uani 1 1 d . . . . .
N1 N 0.5453(4) 0.8227(4) 0.6124(4) 0.0552(12) Uani 1 1 d . U . . .
N2 N 0.6529(6) 0.9137(5) 0.9665(5) 0.0820(16) Uani 1 1 d . U . . .
N3 N 0.6419(6) 0.9141(5) 0.5213(5) 0.0802(15) Uani 1 1 d D U . . .
N4 N 0.5711(4) 0.8132(4) 0.8536(4) 0.0528(12) Uani 1 1 d . U . . .
C1 C 0.5111(4) 0.4561(3) 0.7488(4) 0.0286(10) Uani 1 1 d . U . . .
C2 C 0.8053(9) 1.0279(9) 1.0019(8) 0.147(4) Uani 1 1 d D U . . .
H2A H 0.850073 0.971592 1.023284 0.220 Uiso 1 1 calc R U . . .
H2B H 0.834403 1.082993 1.040569 0.220 Uiso 1 1 calc R U . . .
H2C H 0.810204 1.039872 0.932728 0.220 Uiso 1 1 calc R U . . .
C3 C 0.6292(7) 0.7631(6) 0.9315(6) 0.0791(18) Uani 1 1 d . U . . .
H3A H 0.632487 0.695816 0.936403 0.095 Uiso 1 1 calc R U . . .
C4 C 0.5787(4) 0.3738(3) 0.7507(4) 0.0308(11) Uani 1 1 d . U . . .
H4 H 0.656485 0.379486 0.745073 0.037 Uiso 1 1 calc R U . . .
C5 C 0.7086(8) 1.0023(7) 0.4988(8) 0.0886(19) Uani 0.8 1 d D U P A 2
H5A H 0.672104 1.033846 0.438834 0.106 Uiso 0.8 1 calc R U P A 2
H5B H 0.712891 1.048108 0.553492 0.106 Uiso 0.8 1 calc R U P A 2
C6 C 0.5317(4) 0.2832(3) 0.7609(4) 0.0305(10) Uani 1 1 d . U . . .
C7 C 0.6839(8) 1.0111(7) 1.0158(7) 0.101(2) Uani 1 1 d D U . . .
H7A H 0.635134 1.062153 0.984323 0.121 Uiso 1 1 calc R U . . .
H7B H 0.675526 1.008960 1.086059 0.121 Uiso 1 1 calc R U . . .
C8 C 0.5638(4) 0.5539(3) 0.7414(4) 0.0352(12) Uani 1 1 d . U . . .
C9 C 0.848(2) 0.8928(18) 0.4688(18) 0.081(4) Uani 0.35 1 d . U P A 1
H9A H 0.895165 0.884089 0.531771 0.121 Uiso 0.35 1 calc R U P A 1
H9B H 0.890698 0.928014 0.424551 0.121 Uiso 0.35 1 calc R U P A 1
H9C H 0.826798 0.830517 0.440451 0.121 Uiso 0.35 1 calc R U P A 1
C10 C 0.3948(4) 0.4470(3) 0.7543(4) 0.0298(11) Uani 1 1 d . U . . .
H10 H 0.348828 0.502201 0.751113 0.036 Uiso 1 1 calc R U . . .
C11 C 0.5090(13) 0.8150(11) 0.5091(11) 0.080(2) Uani 0.6 1 d . U P A 2
H11 H 0.451016 0.773716 0.480848 0.096 Uiso 0.6 1 calc R U P A 2
C12 C 0.3459(4) 0.3564(3) 0.7644(4) 0.0289(10) Uani 1 1 d . U . . .
C13 C 0.6226(18) 0.8296(16) 0.4773(17) 0.078(2) Uani 0.4 1 d . U P A 1
H13 H 0.648673 0.810779 0.418256 0.093 Uiso 0.4 1 calc R U P A 1
C14 C 0.6027(4) 0.1938(4) 0.7644(4) 0.0364(12) Uani 1 1 d . U . . .
C15 C 0.752(2) 0.944(3) 0.482(3) 0.076(2) Uani 0.2 1 d D U P A 1
H15A H 0.726067 0.971546 0.417557 0.091 Uiso 0.2 1 calc R U P A 1
H15B H 0.780108 0.997631 0.524457 0.091 Uiso 0.2 1 calc R U P A 1
C16 C 0.2200(4) 0.3484(4) 0.7692(4) 0.0344(11) Uani 1 1 d . U . . .
C17 C 0.5564(19) 0.7726(17) 0.5337(16) 0.078(2) Uani 0.4 1 d . U P A 1
H17 H 0.526591 0.711176 0.517726 0.093 Uiso 0.4 1 calc R U P A 1
C18 C 0.4156(4) 0.2751(3) 0.7684(4) 0.0314(11) Uani 1 1 d . U . . .
H18 H 0.384013 0.214188 0.776215 0.038 Uiso 1 1 calc R U . . .
C19 C 0.8243(9) 0.9682(10) 0.4849(10) 0.090(3) Uani 0.65 1 d D U P A 2
H19A H 0.863716 0.946090 0.547457 0.135 Uiso 0.65 1 calc R U P A 2
H19B H 0.866675 1.020516 0.460297 0.135 Uiso 0.65 1 calc R U P A 2
H19C H 0.818060 0.915759 0.437806 0.135 Uiso 0.65 1 calc R U P A 2
C20 C 0.5870(7) 0.9045(5) 0.8788(6) 0.0723(16) Uani 1 1 d . U . . .
H20 H 0.556285 0.956452 0.840302 0.087 Uiso 1 1 calc R U . . .
C21 C 0.5688(12) 0.8745(10) 0.4568(11) 0.076(2) Uani 0.6 1 d . U P A 2
H21 H 0.558672 0.884483 0.388245 0.092 Uiso 0.6 1 calc R U P A 2
C22 C 0.6800(7) 0.8236(6) 0.9987(6) 0.0814(18) Uani 1 1 d . U . . .
H22 H 0.726074 0.806948 1.057510 0.098 Uiso 1 1 calc R U . . .
C23 C 0.6114(7) 0.8972(6) 0.6127(6) 0.0771(15) Uani 1 1 d . U . . .
H23 H 0.635292 0.934674 0.668686 0.093 Uiso 1 1 calc R U . . .

loop_
_atom_site_aniso_label
_atom_site_aniso_U_11
_atom_site_aniso_U_22
_atom_site_aniso_U_33
_atom_site_aniso_U_23
_atom_site_aniso_U_13
_atom_site_aniso_U_12
Zn1 0.0223(3) 0.0202(3) 0.0776(5) 0.0029(3) 0.0096(3) 0.0007(2)
O1 0.0239(19) 0.038(2) 0.096(4) 0.005(2) 0.006(2) 0.0055(17)
O2 0.042(2) 0.020(2) 0.150(5) 0.014(2) 0.017(3) 0.0022(18)
O3 0.027(2) 0.024(2) 0.155(5) 0.002(3) 0.026(3) 0.0061(16)
O4 0.0243(18) 0.033(2) 0.088(3) 0.011(2) 0.010(2) -0.0046(16)
O5 0.040(2) 0.021(2) 0.151(5) 0.007(2) 0.019(3) 0.0033(18)
O6 0.028(2) 0.027(2) 0.132(4) 0.005(2) 0.013(2) -0.0076(16)
N1 0.051(2) 0.056(2) 0.060(3) -0.001(2) 0.012(2) -0.010(2)
N2 0.094(3) 0.079(3) 0.067(3) 0.003(3) -0.013(3) -0.011(3)
N3 0.079(3) 0.092(3) 0.069(3) 0.015(3) 0.007(3) -0.029(3)
N4 0.050(2) 0.046(2) 0.060(3) 0.014(2) 0.002(2) 0.000(2)
C1 0.023(2) 0.018(2) 0.046(3) 0.0010(19) 0.007(2) -0.0001(17)
C2 0.168(8) 0.160(8) 0.110(7) -0.006(6) 0.012(7) -0.046(7)
C3 0.089(4) 0.067(4) 0.077(4) 0.022(3) -0.004(3) 0.005(3)
C4 0.023(2) 0.021(2) 0.049(3) 0.000(2) 0.007(2) -0.0018(18)
C5 0.094(3) 0.090(3) 0.082(3) 0.007(3) 0.009(3) -0.015(3)
C6 0.023(2) 0.021(2) 0.047(3) -0.001(2) 0.005(2) 0.0020(17)
C7 0.111(4) 0.103(4) 0.082(4) -0.004(4) -0.013(4) -0.010(4)
C8 0.028(2) 0.020(2) 0.058(3) -0.001(2) 0.009(2) 0.000(2)
C9 0.082(6) 0.086(6) 0.077(6) 0.007(6) 0.020(6) -0.009(6)
C10 0.023(2) 0.022(2) 0.044(3) -0.001(2) 0.005(2) 0.0032(18)
C11 0.080(3) 0.083(3) 0.075(3) 0.001(3) 0.008(3) -0.016(3)
C12 0.021(2) 0.023(2) 0.042(3) 0.0011(19) 0.004(2) -0.0015(17)
C13 0.080(3) 0.082(3) 0.073(3) 0.002(3) 0.012(3) -0.008(3)
C14 0.028(2) 0.022(2) 0.058(3) 0.001(2) 0.004(2) 0.000(2)
C15 0.077(3) 0.079(3) 0.073(3) 0.005(3) 0.011(3) -0.009(3)
C16 0.024(2) 0.033(3) 0.046(3) 0.005(2) 0.005(2) -0.001(2)
C17 0.080(3) 0.080(3) 0.074(3) 0.003(3) 0.010(3) -0.010(3)
C18 0.027(2) 0.021(2) 0.046(3) 0.001(2) 0.005(2) -0.0035(18)
C19 0.091(5) 0.096(6) 0.081(5) 0.012(5) 0.008(5) -0.022(5)
C20 0.081(3) 0.066(3) 0.064(3) 0.009(3) -0.013(3) -0.003(3)
C21 0.080(4) 0.082(4) 0.067(4) 0.003(3) 0.008(3) -0.017(3)
C22 0.087(4) 0.087(4) 0.066(4) 0.019(3) -0.007(3) 0.005(3)
C23 0.082(3) 0.079(3) 0.069(3) 0.009(3) 0.006(3) -0.021(3)

loop_
_atom_type_symbol
_atom_type_description
_atom_type_scat_dispersion_real
_atom_type_scat_dispersion_imag
_atom_type_scat_source
C C 0.0033 0.0016 'International Tables Vol C Tables 4.2.6.8 and 6.1.1.4'
H H 0.0000 0.0000 'International Tables Vol C Tables 4.2.6.8 and 6.1.1.4'
N N 0.0061 0.0033 'International Tables Vol C Tables 4.2.6.8 and 6.1.1.4'
O O 0.0106 0.0060 'International Tables Vol C Tables 4.2.6.8 and 6.1.1.4'
Zn Zn 0.2839 1.4301 'International Tables Vol C Tables 4.2.6.8 and 6.1.1.4'

loop_
_geom_angle_atom_site_label_1
_geom_angle_atom_site_label_2
_geom_angle_atom_site_label_3
_geom_angle
_geom_angle_site_symmetry_1
_geom_angle_site_symmetry_3
O4 Zn1 N1 114.5(2) 2_556 .
O4 Zn1 N4 116.7(2) 2_556 .
O5 Zn1 O4 93.36(16) . 2_556
O5 Zn1 N1 110.5(2) . .
O5 Zn1 N4 109.8(2) . .
N4 Zn1 N1 110.6(2) . .
C14 O3 H3 109.5 . .
C16 O4 Zn1 110.9(3) . 2_546
C8 O5 Zn1 143.5(4) . .
C11 N1 Zn1 131.7(7) . .
C17 N1 Zn1 121.6(10) . .
C23 N1 Zn1 126.9(5) . .
C23 N1 C11 99.6(8) . .
C23 N1 C17 107.6(11) . .
C20 N2 C7 123.4(7) . .
C20 N2 C22 106.7(7) . .
C22 N2 C7 129.9(7) . .
C13 N3 C15 101(2) . .
C13 N3 C23 102.2(11) . .
C21 N3 C5 122.3(9) . .
C21 N3 C23 108.7(8) . .
C23 N3 C5 122.3(8) . .
C23 N3 C15 134.9(18) . .
C3 N4 Zn1 129.6(5) . .
C20 N4 Zn1 126.2(5) . .
C20 N4 C3 104.2(6) . .
C4 C1 C8 120.1(4) . .
C4 C1 C10 119.5(4) . .
C10 C1 C8 120.4(4) . .
H2A C2 H2B 109.5 . .
H2A C2 H2C 109.5 . .
H2B C2 H2C 109.5 . .
C7 C2 H2A 109.5 . .
C7 C2 H2B 109.5 . .
C7 C2 H2C 109.5 . .
N4 C3 H3A 124.8 . .
C22 C3 N4 110.4(7) . .
C22 C3 H3A 124.8 . .
C1 C4 H4 119.7 . .
C6 C4 C1 120.6(4) . .
C6 C4 H4 119.7 . .
N3 C5 H5A 110.4 . .
N3 C5 H5B 110.4 . .
H5A C5 H5B 108.6 . .
C19 C5 N3 106.4(9) . .
C19 C5 H5A 110.4 . .
C19 C5 H5B 110.4 . .
C4 C6 C14 121.6(4) . .
C4 C6 C18 119.4(4) . .
C18 C6 C14 119.0(4) . .
N2 C7 H7A 110.7 . .
N2 C7 H7B 110.7 . .
C2 C7 N2 105.1(8) . .
C2 C7 H7A 110.7 . .
C2 C7 H7B 110.7 . .
H7A C7 H7B 108.8 . .
O5 C8 C1 116.7(4) . .
O6 C8 O5 125.0(5) . .
O6 C8 C1 118.3(4) . .
H9A C9 H9B 109.5 . .
H9A C9 H9C 109.5 . .
H9B C9 H9C 109.5 . .
C15 C9 H9A 109.5 . .
C15 C9 H9B 109.5 . .
C15 C9 H9C 109.5 . .
C1 C10 H10 119.7 . .
C1 C10 C12 120.7(4) . .
C12 C10 H10 119.7 . .
N1 C11 H11 124.2 . .
C21 C11 N1 111.5(12) . .
C21 C11 H11 124.2 . .
C10 C12 C16 119.7(4) . .
C18 C12 C10 118.8(4) . .
C18 C12 C16 121.5(4) . .
N3 C13 H13 125.5 . .
N3 C13 C17 109.0(19) . .
C17 C13 H13 125.5 . .
O2 C14 O3 123.4(5) . .
O2 C14 C6 123.9(5) . .
O3 C14 C6 112.7(4) . .
N3 C15 H15A 104.2 . .
N3 C15 H15B 104.2 . .
C9 C15 N3 132(3) . .
C9 C15 H15A 104.2 . .
C9 C15 H15B 104.2 . .
H15A C15 H15B 105.5 . .
O1 C16 O4 123.4(4) . .
O1 C16 C12 120.2(4) . .
O4 C16 C12 116.3(4) . .
N1 C17 C13 105.8(19) . .
N1 C17 H17 127.1 . .
C13 C17 H17 127.1 . .
C6 C18 C12 120.9(4) . .
C6 C18 H18 119.5 . .
C12 C18 H18 119.5 . .
C5 C19 H19A 109.5 . .
C5 C19 H19B 109.5 . .
C5 C19 H19C 109.5 . .
H19A C19 H19B 109.5 . .
H19A C19 H19C 109.5 . .
H19B C19 H19C 109.5 . .
N2 C20 H20 124.2 . .
N4 C20 N2 111.6(7) . .
N4 C20 H20 124.2 . .
N3 C21 C11 104.7(13) . .
N3 C21 H21 127.7 . .
C11 C21 H21 127.7 . .
N2 C22 H22 126.4 . .
C3 C22 N2 107.1(7) . .
C3 C22 H22 126.4 . .
N1 C23 N3 111.5(7) . .
N1 C23 H23 124.2 . .
N3 C23 H23 124.2 . .

loop_
_geom_bond_atom_site_label_1
_geom_bond_atom_site_label_2
_geom_bond_distance
_geom_bond_site_symmetry_2
Zn1 O4 1.948(3) 2_556
Zn1 O5 1.946(4) .
Zn1 N1 1.973(5) .
Zn1 N4 1.971(5) .
O1 C16 1.236(6) .
O2 C14 1.193(6) .
O3 H3 0.8200 .
O3 C14 1.303(6) .
O4 C16 1.275(6) .
O5 C8 1.248(6) .
O6 C8 1.230(6) .
N1 C11 1.412(16) .
N1 C17 1.29(2) .
N1 C23 1.287(8) .
N2 C7 1.522(11) .
N2 C20 1.336(9) .
N2 C22 1.340(10) .
N3 C5 1.499(8) .
N3 C13 1.31(2) .
N3 C15 1.511(10) .
N3 C21 1.265(14) .
N3 C23 1.353(9) .
N4 C3 1.367(9) .
N4 C20 1.311(8) .
C1 C4 1.383(6) .
C1 C8 1.492(7) .
C1 C10 1.384(6) .
C2 H2A 0.9600 .
C2 H2B 0.9600 .
C2 H2C 0.9600 .
C2 C7 1.480(8) .
C3 H3A 0.9300 .
C3 C22 1.318(11) .
C4 H4 0.9300 .
C4 C6 1.378(7) .
C5 H5A 0.9700 .
C5 H5B 0.9700 .
C5 C19 1.473(9) .
C6 C14 1.486(7) .
C6 C18 1.384(6) .
C7 H7A 0.9700 .
C7 H7B 0.9700 .
C9 H9A 0.9600 .
C9 H9B 0.9600 .
C9 H9C 0.9600 .
C9 C15 1.37(4) .
C10 H10 0.9300 .
C10 C12 1.389(7) .
C11 H11 0.9300 .
C11 C21 1.341(18) .
C12 C16 1.493(7) .
C12 C18 1.384(7) .
C13 H13 0.9300 .
C13 C17 1.40(3) .
C15 H15A 0.9700 .
C15 H15B 0.9700 .
C17 H17 0.9300 .
C18 H18 0.9300 .
C19 H19A 0.9600 .
C19 H19B 0.9600 .
C19 H19C 0.9600 .
C20 H20 0.9300 .
C21 H21 0.9300 .
C22 H22 0.9300 .
C23 H23 0.9300 .

loop_
_geom_torsion_atom_site_label_1
_geom_torsion_atom_site_label_2
_geom_torsion_atom_site_label_3
_geom_torsion_atom_site_label_4
_geom_torsion
_geom_torsion_site_symmetry_1
_geom_torsion_site_symmetry_2
_geom_torsion_site_symmetry_3
_geom_torsion_site_symmetry_4
Zn1 O4 C16 O1 4.8(7) 2_546 . . .
Zn1 O4 C16 C12 -174.3(4) 2_546 . . .
Zn1 O5 C8 O6 -15.8(12) . . . .
Zn1 O5 C8 C1 163.2(5) . . . .
Zn1 N1 C11 C21 174.4(9) . . . .
Zn1 N1 C17 C13 -167.6(12) . . . .
Zn1 N1 C23 N3 176.1(5) . . . .
Zn1 N4 C3 C22 176.6(5) . . . .
Zn1 N4 C20 N2 -177.3(5) . . . .
N1 C11 C21 N3 3.0(17) . . . .
N3 C13 C17 N1 -4(2) . . . .
N4 C3 C22 N2 1.7(10) . . . .
C1 C4 C6 C14 -179.2(5) . . . .
C1 C4 C6 C18 0.5(8) . . . .
C1 C10 C12 C16 -179.4(5) . . . .
C1 C10 C12 C18 -0.4(8) . . . .
C3 N4 C20 N2 1.0(9) . . . .
C4 C1 C8 O5 168.9(5) . . . .
C4 C1 C8 O6 -12.1(8) . . . .
C4 C1 C10 C12 1.8(8) . . . .
C4 C6 C14 O2 -179.2(6) . . . .
C4 C6 C14 O3 -0.1(8) . . . .
C4 C6 C18 C12 0.9(8) . . . .
C5 N3 C21 C11 -165.6(11) . . . .
C5 N3 C23 N1 173.6(7) . . . .
C7 N2 C20 N4 -178.7(7) . . . .
C7 N2 C22 C3 177.5(8) . . . .
C8 C1 C4 C6 177.8(5) . . . .
C8 C1 C10 C12 -177.9(5) . . . .
C10 C1 C4 C6 -1.8(8) . . . .
C10 C1 C8 O5 -11.5(8) . . . .
C10 C1 C8 O6 167.6(5) . . . .
C10 C12 C16 O1 2.1(8) . . . .
C10 C12 C16 O4 -178.8(5) . . . .
C10 C12 C18 C6 -1.0(8) . . . .
C11 N1 C23 N3 -17.9(10) . . . .
C13 N3 C15 C9 -42(5) . . . .
C13 N3 C23 N1 -20.1(13) . . . .
C14 C6 C18 C12 -179.4(5) . . . .
C15 N3 C13 C17 155(2) . . . .
C15 N3 C23 N1 -139(2) . . . .
C16 C12 C18 C6 178.0(5) . . . .
C17 N1 C23 N3 18.3(13) . . . .
C18 C6 C14 O2 1.1(9) . . . .
C18 C6 C14 O3 -179.8(5) . . . .
C18 C12 C16 O1 -176.9(5) . . . .
C18 C12 C16 O4 2.2(8) . . . .
C20 N2 C7 C2 -105.2(10) . . . .
C20 N2 C22 C3 -1.0(10) . . . .
C20 N4 C3 C22 -1.7(9) . . . .
C21 N3 C5 C19 -102.6(13) . . . .
C21 N3 C23 N1 21.9(12) . . . .
C22 N2 C7 C2 76.5(12) . . . .
C22 N2 C20 N4 -0.1(9) . . . .
C23 N1 C11 C21 9.3(14) . . . .
C23 N1 C17 C13 -8.4(19) . . . .
C23 N3 C5 C19 109.5(10) . . . .
C23 N3 C13 C17 14.0(19) . . . .
C23 N3 C15 C9 78(5) . . . .
C23 N3 C21 C11 -13.9(15) . . . .
